data_7235847
loop_
_publ_author_name
'Gong, Kaining'
'Wang, Weijie'
'Yan, Jinshuang'
'Han, Zhangang'

_publ_section_title
;
 Highly reduced molybdophosphate as a noble-metal-free catalyst for the
 reduction of chromium using formic acid as a reducing agent
;
_journal_issue 11
_journal_name_full 'Journal of Materials Chemistry A'
_journal_page_first 6019
_journal_paper_doi 10.1039/C4TA06830K
_journal_volume 3
_journal_year 2015
_chemical_formula_sum 'C78 H154 Co2 Mo24 N12 O137 P16'
_chemical_formula_weight 6368.07
_space_group_IT_number 14
_space_group_name_Hall '-P 2ybc'
_space_group_name_H-M_alt 'P 1 21/c 1'
_symmetry_cell_setting monoclinic
_symmetry_space_group_name_H-M 'P 1 21/c 1'
_atom_sites_solution_hydrogens geom
_atom_sites_solution_primary direct
_atom_sites_solution_secondary difmap
_audit_creation_method SHELXL-97
_audit_update_record
;
2014-12-05 deposited with the CCDC.
2015-02-16 downloaded from the CCDC.
;
_cell_angle_alpha 90.00
_cell_angle_beta 92.228(2)
_cell_angle_gamma 90.00
_cell_formula_units_Z 2
_cell_length_a 22.970(4)
_cell_length_b 15.784(3)
_cell_length_c 24.183(4)
_cell_measurement_reflns_used 9668
_cell_measurement_temperature 296(2)
_cell_measurement_theta_max 28.22
_cell_measurement_theta_min 2.84
_cell_volume 8761(3)
_computing_cell_refinement 'Bruker SMART'
_computing_data_collection 'Bruker SMART'
_computing_data_reduction 'Bruker SAINT'
_computing_molecular_graphics 'Bruker SHELXTL'
_computing_publication_material 'Bruker SHELXTL'
_computing_structure_refinement 'Bruker SHELXTL'
_computing_structure_solution 'Bruker SHELXTL'
_diffrn_ambient_temperature 296(2)
_diffrn_measured_fraction_theta_full 0.996
_diffrn_measured_fraction_theta_max 0.996
_diffrn_measurement_device_type 'CCD area detector'
_diffrn_measurement_method 'phi and omega scans'
_diffrn_radiation_monochromator graphite
_diffrn_radiation_source 'fine-focus sealed tube'
_diffrn_radiation_type MoK\a
_diffrn_radiation_wavelength 0.71073
_diffrn_reflns_av_R_equivalents 0.0325
_diffrn_reflns_av_sigmaI/netI 0.0393
_diffrn_reflns_limit_h_max 27
_diffrn_reflns_limit_h_min -26
_diffrn_reflns_limit_k_max 18
_diffrn_reflns_limit_k_min -18
_diffrn_reflns_limit_l_max 28
_diffrn_reflns_limit_l_min -12
_diffrn_reflns_number 40606
_diffrn_reflns_theta_full 25.01
_diffrn_reflns_theta_max 25.01
_diffrn_reflns_theta_min 1.76
_exptl_absorpt_coefficient_mu 2.106
_exptl_absorpt_correction_T_max 0.729
_exptl_absorpt_correction_T_min 0.677
_exptl_absorpt_correction_type empirical
_exptl_absorpt_process_details sadabs
_exptl_crystal_colour red
_exptl_crystal_density_diffrn 2.414
_exptl_crystal_density_meas ?
_exptl_crystal_density_method 'not measured'
_exptl_crystal_description block
_exptl_crystal_F_000 6208
_exptl_crystal_size_max 0.19
_exptl_crystal_size_mid 0.17
_exptl_crystal_size_min 0.15
_refine_diff_density_max 1.874
_refine_diff_density_min -1.198
_refine_diff_density_rms 0.163
_refine_ls_extinction_method none
_refine_ls_goodness_of_fit_ref 1.053
_refine_ls_hydrogen_treatment mixed
_refine_ls_matrix_type full
_refine_ls_number_parameters 1235
_refine_ls_number_reflns 15395
_refine_ls_number_restraints 0
_refine_ls_restrained_S_all 1.053
_refine_ls_R_factor_all 0.0494
_refine_ls_R_factor_gt 0.0467
_refine_ls_shift/su_max 0.008
_refine_ls_shift/su_mean 0.000
_refine_ls_structure_factor_coef Fsqd
_refine_ls_weighting_details 'calc w=1/[\s^2^(Fo^2^)+(0.0740P)^2^+91.0875P] where P=(Fo^2^+2Fc^2^)/3'
_refine_ls_weighting_scheme calc
_refine_ls_wR_factor_gt 0.1377
_refine_ls_wR_factor_ref 0.1401
_reflns_number_gt 14512
_reflns_number_total 15395
_reflns_threshold_expression >2sigma(I)
_cod_data_source_file c4ta06830k1.cif
_cod_data_source_block 38_0m
_cod_depositor_comments
;
The following automatic conversions were performed:

data item '_symmetry_cell_setting' value 'Monoclinic' was changed to
'monoclinic' in accordance with the
/home/saulius/struct/COD-crude-data/automatic-downloads/DataCite-retrospective/RSC/depositions/lib/dictionaries/cif_core.dic
dictionary named 'cif_core.dic' version 2.4.2 last updated on
2011-04-26.

data item '_exptl_crystal_density_meas' value 'none' was changed to
'?' -- the value is perceived as not measured.

Automatic conversion script
Id: cif_fix_values 6909 2019-04-08 15:41:33Z antanas 
;
_cod_original_cell_volume 8761(2)
_cod_original_sg_symbol_H-M 'P2(1)/c  '
_cod_database_code 7235847

loop_
_symmetry_equiv_pos_as_xyz
'x, y, z'
'-x, y+1/2, -z+1/2'
'-x, -y, -z'
'x, -y-1/2, z-1/2'

loop_
_atom_site_label
_atom_site_type_symbol
_atom_site_fract_x
_atom_site_fract_y
_atom_site_fract_z
_atom_site_U_iso_or_equiv
_atom_site_adp_type
_atom_site_occupancy
_atom_site_symmetry_multiplicity
_atom_site_calc_flag
_atom_site_refinement_flags
Mo1 Mo 0.60904(2) 0.91078(4) 0.40001(3) 0.01846(14) Uani 1 1 d .
Mo2 Mo 0.36069(2) 1.12661(4) 0.45945(3) 0.01830(14) Uani 1 1 d .
Mo3 Mo -0.06309(2) 0.68291(4) 0.40957(2) 0.01694(14) Uani 1 1 d .
Mo4 Mo 0.10079(3) 0.42663(4) 0.38761(2) 0.01788(14) Uani 1 1 d .
Mo5 Mo 0.12245(3) 0.63980(4) 0.55643(2) 0.01827(14) Uani 1 1 d .
Mo6 Mo -0.06544(2) 0.72404(3) 0.51291(2) 0.01693(14) Uani 1 1 d .
Mo7 Mo 0.44844(2) 0.77762(4) 0.53587(3) 0.01955(14) Uani 1 1 d .
Mo8 Mo 0.09687(3) 0.52560(4) 0.62975(2) 0.01931(14) Uani 1 1 d .
Mo9 Mo 0.57334(3) 1.05954(4) 0.36849(3) 0.01954(14) Uani 1 1 d .
Mo10 Mo 0.42697(2) 0.80847(4) 0.43104(3) 0.01973(14) Uani 1 1 d .
Mo11 Mo 0.37800(3) 1.00892(4) 0.38718(3) 0.01904(14) Uani 1 1 d .
Mo12 Mo 0.12582(2) 0.58161(4) 0.41661(2) 0.01772(14) Uani 1 1 d .
Co1 Co 0.0000 0.5000 0.5000 0.0148(3) Uani 1 2 d S
Co2 Co 0.5000 1.0000 0.5000 0.0163(3) Uani 1 2 d S
P1 P 0.23109(8) 0.69710(12) 0.47722(9) 0.0243(4) Uani 1 1 d .
P2 P -0.16237(9) 0.64232(13) 0.30935(8) 0.0273(4) Uani 1 1 d .
P3 P -0.15888(10) 0.76633(13) 0.60968(8) 0.0299(5) Uani 1 1 d .
P4 P 0.16179(7) 0.43679(11) 0.51850(8) 0.0172(4) Uani 1 1 d .
P5 P 0.34055(7) 0.92901(11) 0.51334(8) 0.0174(4) Uani 1 1 d .
P6 P 0.26893(8) 1.19171(11) 0.55606(8) 0.0219(4) Uani 1 1 d .
P7 P 0.31742(8) 0.83015(13) 0.33690(8) 0.0266(4) Uani 1 1 d .
P8 P 0.62365(9) 1.25406(13) 0.34850(9) 0.0297(4) Uani 1 1 d .
O1 O -0.0369(2) 0.5747(3) 0.36734(19) 0.0195(10) Uani 1 1 d .
H1C H -0.0016 0.5566 0.3833 0.05(3) Uiso 1 1 d R
O2 O 0.05795(19) 0.5088(3) 0.43216(18) 0.0161(9) Uani 1 1 d .
O3 O 0.0560(2) 0.5602(3) 0.55968(19) 0.0189(10) Uani 1 1 d .
O4 O 0.54372(19) 0.9821(3) 0.42519(19) 0.0180(10) Uani 1 1 d .
O5 O 0.4843(2) 0.8493(3) 0.6007(2) 0.0217(10) Uani 1 1 d .
H5C H 0.5184 0.8742 0.5903 0.05(3) Uiso 1 1 d R
O6 O 0.4399(2) 0.9125(3) 0.3799(2) 0.0212(10) Uani 1 1 d .
H6C H 0.4713 0.9283 0.3852 0.05(3) Uiso 1 1 d R
O7 O 0.3072(2) 1.0603(3) 0.4122(2) 0.0240(11) Uani 1 1 d .
O8 O 0.47460(19) 0.8703(3) 0.48768(19) 0.0178(10) Uani 1 1 d .
O9 O 0.3588(2) 0.9085(3) 0.4544(2) 0.0201(10) Uani 1 1 d .
O10 O 0.42930(19) 1.0539(3) 0.44821(19) 0.0185(10) Uani 1 1 d .
O11 O 0.4048(2) 1.1685(3) 0.5321(2) 0.0231(11) Uani 1 1 d .
H11C H 0.4443 1.1634 0.5294 0.03(2) Uiso 1 1 d R
O12 O -0.1314(2) 0.6185(3) 0.5263(2) 0.0193(10) Uani 1 1 d .
O13 O -0.0257(2) 0.6298(3) 0.47620(19) 0.0181(10) Uani 1 1 d .
O14 O 0.3747(2) 1.2132(3) 0.4220(2) 0.0308(12) Uani 1 1 d .
O15 O 0.1554(2) 0.5304(3) 0.5024(2) 0.0197(10) Uani 1 1 d .
O16 O 0.1694(2) 0.5828(3) 0.6145(2) 0.0242(11) Uani 1 1 d .
O17 O 0.2860(2) 1.1766(3) 0.4953(2) 0.0295(12) Uani 1 1 d .
O18 O -0.1161(2) 0.7540(3) 0.4500(2) 0.0214(10) Uani 1 1 d .
O19 O 0.3453(2) 1.0251(3) 0.5243(2) 0.0189(10) Uani 1 1 d .
O20 O 0.6457(2) 1.0005(3) 0.3589(2) 0.0228(11) Uani 1 1 d .
O21 O 0.1320(2) 0.4208(3) 0.57359(19) 0.0187(10) Uani 1 1 d .
O22 O 0.1739(2) 0.4887(3) 0.3912(2) 0.0234(11) Uani 1 1 d .
O23 O 0.0932(2) 0.6652(3) 0.47521(19) 0.0173(9) Uani 1 1 d .
H23C H 0.0536 0.6644 0.4667 0.06(3) Uiso 1 1 d R
O24 O 0.0406(2) 0.3362(3) 0.41263(19) 0.0183(10) Uani 1 1 d .
H24C H 0.0203 0.3606 0.4178 0.05(4) Uiso 1 1 d R
O25 O 0.3868(2) 0.7381(3) 0.4839(2) 0.0245(11) Uani 1 1 d .
O26 O 0.3813(2) 0.8810(3) 0.5552(2) 0.0206(10) Uani 1 1 d .
O27 O 0.1977(2) 0.6922(3) 0.5305(2) 0.0289(12) Uani 1 1 d .
O28 O 0.6151(2) 1.1611(3) 0.3346(2) 0.0316(12) Uani 1 1 d .
O29 O 0.3972(2) 1.0683(3) 0.3336(2) 0.0270(11) Uani 1 1 d .
O30 O 0.2396(2) 0.7872(3) 0.4575(2) 0.0267(11) Uani 1 1 d .
O31 O 0.3603(2) 0.7805(3) 0.3739(2) 0.0320(13) Uani 1 1 d .
O32 O 0.4073(2) 0.7178(3) 0.6001(2) 0.0310(12) Uani 1 1 d .
O33 O -0.0109(2) 0.7486(3) 0.3887(2) 0.0279(11) Uani 1 1 d .
O34 O 0.0728(2) 0.4430(3) 0.3236(2) 0.0298(12) Uani 1 1 d .
O35 O 0.6888(2) 0.8514(3) 0.4027(2) 0.0259(11) Uani 1 1 d .
O36 O 0.4764(2) 0.7450(3) 0.4033(2) 0.0311(12) Uani 1 1 d .
O37 O -0.1188(2) 0.6988(3) 0.3422(2) 0.0276(12) Uani 1 1 d .
O38 O -0.0135(2) 0.7993(3) 0.5157(2) 0.0280(12) Uani 1 1 d .
O39 O 0.1488(2) 0.3207(3) 0.3659(2) 0.0330(13) Uani 1 1 d .
O40 O 0.2026(2) 0.6440(3) 0.4302(2) 0.0265(11) Uani 1 1 d .
O41 O 0.3255(2) 0.9259(3) 0.3409(2) 0.0317(12) Uani 1 1 d .
O42 O 0.1032(2) 0.6332(3) 0.3590(2) 0.0275(11) Uani 1 1 d .
O43 O 0.1439(2) 0.4517(3) 0.6861(2) 0.0308(12) Uani 1 1 d .
O44 O 0.0956(2) 0.7260(3) 0.5873(2) 0.0300(12) Uani 1 1 d .
O45 O 0.2917(2) 0.6544(4) 0.4906(3) 0.0355(14) Uani 1 1 d .
H45 H 0.3092 0.6812 0.5150 0.053 Uiso 1 1 calc R
O46 O 0.5027(2) 0.7070(3) 0.5307(2) 0.0286(12) Uani 1 1 d .
O47 O -0.1257(2) 0.7866(3) 0.5591(2) 0.0267(11) Uani 1 1 d .
O48 O 0.5305(2) 1.0359(4) 0.3128(2) 0.0325(12) Uani 1 1 d .
O49 O 0.0648(3) 0.5879(4) 0.6760(2) 0.0327(13) Uani 1 1 d .
O50 O 0.2275(2) 0.4170(3) 0.5230(2) 0.0266(11) Uani 1 1 d .
H50 H 0.2323 0.3671 0.5316 0.040 Uiso 1 1 calc R
O51 O -0.1691(3) 0.6691(4) 0.2505(3) 0.0433(15) Uani 1 1 d .
O52 O -0.2245(3) 0.6531(4) 0.3324(3) 0.0453(16) Uani 1 1 d .
H52 H -0.2239 0.6392 0.3651 0.068 Uiso 1 1 calc R
O53 O -0.2249(3) 0.7712(8) 0.5950(4) 0.097(4) Uani 1 1 d .
H53 H -0.2333 0.8192 0.5844 0.146 Uiso 1 1 calc R
O54 O -0.1411(5) 0.8353(4) 0.6529(3) 0.081(3) Uani 1 1 d .
H54 H -0.1582 0.8270 0.6815 0.121 Uiso 1 1 calc R
O55 O 0.3185(3) 0.8014(4) 0.2763(2) 0.0420(15) Uani 1 1 d .
H55 H 0.3512 0.8086 0.2647 0.063 Uiso 1 1 calc R
O56 O 0.2551(2) 0.8046(4) 0.3516(2) 0.0357(13) Uani 1 1 d .
H56 H 0.2500 0.8158 0.3842 0.054 Uiso 1 1 calc R
O57 O 0.2766(2) 0.9021(3) 0.5214(2) 0.0252(11) Uani 1 1 d .
H57 H 0.2551 0.9277 0.4993 0.038 Uiso 1 1 calc R
O58 O 0.2088(2) 1.1469(3) 0.5628(3) 0.0339(13) Uani 1 1 d .
H58 H 0.1797 1.1804 0.5570 0.010(17) Uiso 1 1 d R
O59 O 0.5760(2) 0.8488(3) 0.3520(2) 0.0304(12) Uani 1 1 d .
O60 O 0.6038(3) 1.3078(4) 0.2985(3) 0.0458(16) Uani 1 1 d .
O61 O 0.6908(3) 1.2651(4) 0.3591(3) 0.0521(18) Uani 1 1 d .
H61 H 0.6980 1.3147 0.3670 0.078 Uiso 1 1 calc R
O62 O 0.2619(2) 1.2853(3) 0.5689(2) 0.0333(13) Uani 1 1 d .
C1 C 0.1108(5) 0.6325(8) -0.0937(6) 0.065(3) Uani 1 1 d .
H1A H 0.0904 0.6757 -0.1120 0.078 Uiso 1 1 calc R
C2 C 0.1038(5) 0.6194(7) -0.0382(5) 0.060(3) Uani 1 1 d .
H2 H 0.0794 0.6545 -0.0186 0.072 Uiso 1 1 calc R
C3 C 0.1330(4) 0.5541(6) -0.0116(5) 0.045(2) Uani 1 1 d .
C4 C 0.1709(5) 0.5055(6) -0.0408(5) 0.053(3) Uani 1 1 d .
H4A H 0.1923 0.4626 -0.0232 0.064 Uiso 1 1 calc R
C5 C 0.1767(5) 0.5209(7) -0.0960(5) 0.056(3) Uani 1 1 d .
H5A H 0.2016 0.4877 -0.1163 0.068 Uiso 1 1 calc R
C6 C 0.1239(5) 0.5355(7) 0.0483(5) 0.059(3) Uani 1 1 d .
H6A H 0.1196 0.5884 0.0682 0.071 Uiso 1 1 calc R
H6B H 0.1579 0.5065 0.0640 0.071 Uiso 1 1 calc R
C7 C 0.0705(6) 0.4811(7) 0.0556(5) 0.066(3) Uani 1 1 d .
H7A H 0.0369 0.5100 0.0391 0.079 Uiso 1 1 calc R
H7B H 0.0753 0.4284 0.0356 0.079 Uiso 1 1 calc R
C8 C 0.0585(7) 0.4606(8) 0.1153(5) 0.075(4) Uani 1 1 d .
H8A H 0.0294 0.4161 0.1154 0.090 Uiso 1 1 calc R
H8B H 0.0939 0.4376 0.1326 0.090 Uiso 1 1 calc R
C9 C 0.0131(11) 0.5838(11) 0.2399(6) 0.127(8) Uani 1 1 d .
H9 H 0.0086 0.5738 0.2774 0.153 Uiso 1 1 calc R
C10 C 0.0335(9) 0.5206(9) 0.2061(6) 0.099(6) Uani 1 1 d .
H10 H 0.0443 0.4690 0.2219 0.119 Uiso 1 1 calc R
C11 C 0.0382(5) 0.5309(6) 0.1508(4) 0.049(2) Uani 1 1 d .
C12 C 0.0227(7) 0.6097(9) 0.1311(5) 0.081(4) Uani 1 1 d .
H12 H 0.0254 0.6209 0.0935 0.097 Uiso 1 1 calc R
C13 C 0.0036(7) 0.6717(9) 0.1647(6) 0.090(5) Uani 1 1 d .
H13 H -0.0071 0.7240 0.1497 0.108 Uiso 1 1 calc R
C14 C 0.4462(6) 0.2571(9) 0.3008(6) 0.083(5) Uani 1 1 d .
H14 H 0.4597 0.2042 0.3124 0.100 Uiso 1 1 calc R
C15 C 0.3881(6) 0.2754(8) 0.3015(5) 0.072(4) Uani 1 1 d .
H15 H 0.3623 0.2343 0.3132 0.086 Uiso 1 1 calc R
C16 C 0.4072(5) 0.4130(8) 0.2670(5) 0.059(3) Uani 1 1 d .
H16 H 0.3949 0.4665 0.2554 0.071 Uiso 1 1 calc R
C17 C 0.4645(5) 0.3920(8) 0.2661(5) 0.060(3) Uani 1 1 d .
H17 H 0.4912 0.4311 0.2534 0.072 Uiso 1 1 calc R
C18 C 0.3668(5) 0.3548(7) 0.2851(4) 0.049(2) Uani 1 1 d .
C19 C 0.3039(5) 0.3779(8) 0.2856(5) 0.058(3) Uani 1 1 d .
H19A H 0.3003 0.4387 0.2897 0.069 Uiso 1 1 calc R
H19B H 0.2867 0.3514 0.3173 0.069 Uiso 1 1 calc R
C20 C 0.2707(5) 0.3499(7) 0.2328(4) 0.052(2) Uani 1 1 d .
H20A H 0.2682 0.2886 0.2325 0.062 Uiso 1 1 calc R
H20B H 0.2925 0.3671 0.2012 0.062 Uiso 1 1 calc R
C21 C 0.2087(5) 0.3869(7) 0.2268(6) 0.061(3) Uani 1 1 d .
H21A H 0.1879 0.3598 0.1960 0.073 Uiso 1 1 calc R
H21B H 0.1879 0.3751 0.2601 0.073 Uiso 1 1 calc R
C22 C 0.1985(9) 0.6241(9) 0.2486(6) 0.100(6) Uani 1 1 d .
H22 H 0.1875 0.6629 0.2752 0.120 Uiso 1 1 calc R
C23 C 0.1943(7) 0.5384(8) 0.2585(6) 0.083(5) Uani 1 1 d .
H23 H 0.1813 0.5186 0.2921 0.099 Uiso 1 1 calc R
C24 C 0.2101(4) 0.4816(7) 0.2173(5) 0.053(3) Uani 1 1 d .
C25 C 0.2304(4) 0.5125(7) 0.1686(5) 0.050(2) Uani 1 1 d .
H25 H 0.2410 0.4751 0.1411 0.060 Uiso 1 1 calc R
C26 C 0.2353(4) 0.5995(7) 0.1601(5) 0.051(2) Uani 1 1 d .
H26 H 0.2499 0.6207 0.1276 0.062 Uiso 1 1 calc R
C27 C 0.6765(5) 0.5838(8) 0.5722(5) 0.058(3) Uani 1 1 d .
H27 H 0.6941 0.6304 0.5563 0.069 Uiso 1 1 calc R
C28 C 0.6186(4) 0.5823(7) 0.5772(5) 0.053(3) Uani 1 1 d .
H28 H 0.5966 0.6291 0.5659 0.064 Uiso 1 1 calc R
C29 C 0.5909(4) 0.5119(8) 0.5990(5) 0.055(3) Uani 1 1 d .
C30 C 0.6256(5) 0.4434(7) 0.6148(5) 0.063(3) Uani 1 1 d .
H30 H 0.6089 0.3940 0.6279 0.075 Uiso 1 1 calc R
C31 C 0.6849(5) 0.4493(9) 0.6108(6) 0.071(4) Uani 1 1 d .
H31 H 0.7087 0.4047 0.6228 0.085 Uiso 1 1 calc R
C32 C 0.5250(5) 0.5135(10) 0.6049(7) 0.078(4) Uani 1 1 d .
H32A H 0.5161 0.4995 0.6427 0.094 Uiso 1 1 calc R
H32B H 0.5106 0.5703 0.5973 0.094 Uiso 1 1 calc R
C33 C 0.4956(7) 0.4545(13) 0.5678(7) 0.105(6) Uani 1 1 d .
H33A H 0.5042 0.3973 0.5802 0.126 Uiso 1 1 calc R
H33B H 0.5109 0.4609 0.5312 0.126 Uiso 1 1 calc R
C34 C 0.4294(6) 0.4662(11) 0.5635(5) 0.081(4) Uani 1 1 d .
H34A H 0.4201 0.5251 0.5558 0.097 Uiso 1 1 calc R
H34B H 0.4130 0.4320 0.5334 0.097 Uiso 1 1 calc R
C35 C 0.3603(5) 0.3349(7) 0.6732(5) 0.061(3) Uani 1 1 d .
H35 H 0.3479 0.2796 0.6787 0.073 Uiso 1 1 calc R
C36 C 0.3867(5) 0.3560(7) 0.6268(5) 0.055(3) Uani 1 1 d .
H36 H 0.3940 0.3143 0.6008 0.066 Uiso 1 1 calc R
C37 C 0.4036(4) 0.4399(6) 0.6168(4) 0.045(2) Uani 1 1 d .
C38 C 0.3935(4) 0.4993(7) 0.6579(5) 0.051(3) Uani 1 1 d .
H38 H 0.4051 0.5553 0.6532 0.062 Uiso 1 1 calc R
C39 C 0.3673(5) 0.4764(8) 0.7041(5) 0.059(3) Uani 1 1 d .
H39 H 0.3596 0.5168 0.7308 0.071 Uiso 1 1 calc R
N1 N 0.1466(4) 0.5838(6) -0.1209(4) 0.059(2) Uani 1 1 d .
H1 H 0.1507 0.5927 -0.1556 0.071 Uiso 1 1 calc R
N2 N 0.0000(5) 0.6589(7) 0.2180(4) 0.077(3) Uani 1 1 d .
H2A H -0.0108 0.6994 0.2390 0.093 Uiso 1 1 calc R
N3 N 0.4832(4) 0.3148(7) 0.2835(4) 0.073(3) Uani 1 1 d .
H3 H 0.5197 0.3030 0.2833 0.088 Uiso 1 1 calc R
N4 N 0.2185(6) 0.6514(6) 0.1999(5) 0.077(3) Uani 1 1 d .
H4 H 0.2206 0.7051 0.1944 0.092 Uiso 1 1 calc R
N5 N 0.7086(4) 0.5191(7) 0.5897(4) 0.064(3) Uani 1 1 d .
H5 H 0.7459 0.5219 0.5875 0.077 Uiso 1 1 calc R
N6 N 0.3519(4) 0.3952(7) 0.7120(4) 0.063(3) Uani 1 1 d .
H6 H 0.3364 0.3811 0.7425 0.075 Uiso 1 1 calc R
O1W O 0.2888(3) 0.5837(5) 0.5996(4) 0.064(2) Uani 1 1 d .
O2W O 0.2007(5) 0.8193(6) 0.2082(4) 0.083(3) Uani 1 1 d .
O3W O 0.9461(5) 0.7996(6) 0.2623(4) 0.090(3) Uani 1 1 d .
O4W O 0.7980(8) 0.0434(8) 0.7241(5) 0.151(6) Uani 1 1 d .
O5W O 0.9053(11) 0.1872(12) 0.7202(7) 0.098(7) Uani 0.50 1 d P
O6W O 0.3377(14) 0.6190(17) 0.2665(8) 0.138(11) Uani 0.50 1 d P
O7W O 0.5393(15) 0.1631(17) 0.2110(7) 0.141(11) Uani 0.50 1 d P
O8W O 0.7229(3) 0.6267(6) 0.2033(3) 0.072(3) Uani 1 1 d .

loop_
_atom_site_aniso_label
_atom_site_aniso_U_11
_atom_site_aniso_U_22
_atom_site_aniso_U_33
_atom_site_aniso_U_23
_atom_site_aniso_U_13
_atom_site_aniso_U_12
Mo1 0.0159(3) 0.0184(3) 0.0209(3) 0.0008(2) -0.0007(2) 0.0021(2)
Mo2 0.0161(3) 0.0171(3) 0.0215(3) 0.0029(2) -0.0014(2) 0.0014(2)
Mo3 0.0163(3) 0.0169(3) 0.0173(3) 0.0028(2) -0.0034(2) -0.0009(2)
Mo4 0.0205(3) 0.0168(3) 0.0163(3) 0.0001(2) 0.0004(2) 0.0002(2)
Mo5 0.0180(3) 0.0163(3) 0.0201(3) 0.0005(2) -0.0042(2) -0.0040(2)
Mo6 0.0174(3) 0.0144(3) 0.0189(3) 0.0008(2) -0.0016(2) -0.0002(2)
Mo7 0.0160(3) 0.0145(3) 0.0280(3) 0.0034(2) -0.0006(2) -0.0008(2)
Mo8 0.0217(3) 0.0197(3) 0.0161(3) 0.0007(2) -0.0056(2) -0.0033(2)
Mo9 0.0181(3) 0.0201(3) 0.0203(3) 0.0043(2) 0.0000(2) 0.0016(2)
Mo10 0.0160(3) 0.0166(3) 0.0263(3) -0.0018(2) -0.0030(2) -0.0013(2)
Mo11 0.0167(3) 0.0197(3) 0.0203(3) 0.0016(2) -0.0043(2) -0.0001(2)
Mo12 0.0169(3) 0.0162(3) 0.0200(3) 0.0023(2) 0.0004(2) -0.0022(2)
Co1 0.0139(6) 0.0157(6) 0.0146(6) 0.0003(5) -0.0029(5) -0.0026(5)
Co2 0.0151(6) 0.0152(6) 0.0186(7) 0.0008(5) -0.0016(5) -0.0010(5)
P1 0.0174(9) 0.0203(9) 0.0351(11) 0.0025(8) -0.0015(8) -0.0068(7)
P2 0.0300(10) 0.0302(10) 0.0207(10) 0.0037(8) -0.0095(8) 0.0007(8)
P3 0.0391(11) 0.0286(10) 0.0226(10) 0.0015(8) 0.0060(9) 0.0158(9)
P4 0.0143(8) 0.0153(8) 0.0217(9) 0.0030(7) -0.0027(7) -0.0012(6)
P5 0.0128(8) 0.0152(8) 0.0241(9) 0.0023(7) -0.0020(7) -0.0019(6)
P6 0.0172(8) 0.0183(9) 0.0300(10) 0.0004(7) -0.0004(7) 0.0052(7)
P7 0.0220(9) 0.0307(10) 0.0266(10) -0.0048(8) -0.0054(8) -0.0044(8)
P8 0.0296(10) 0.0243(10) 0.0353(12) 0.0106(8) 0.0031(9) -0.0035(8)
O1 0.018(2) 0.026(3) 0.014(2) 0.0004(19) -0.0039(19) -0.004(2)
O2 0.019(2) 0.017(2) 0.012(2) 0.0013(18) -0.0009(18) -0.0040(18)
O3 0.023(2) 0.016(2) 0.017(2) 0.0000(18) -0.003(2) 0.0020(19)
O4 0.016(2) 0.020(2) 0.017(2) 0.0011(19) -0.0039(19) 0.0010(19)
O5 0.016(2) 0.023(2) 0.025(3) 0.001(2) 0.000(2) 0.001(2)
O6 0.017(2) 0.025(3) 0.022(3) 0.003(2) -0.004(2) -0.002(2)
O7 0.013(2) 0.025(3) 0.033(3) 0.002(2) -0.002(2) 0.001(2)
O8 0.015(2) 0.018(2) 0.020(2) -0.0003(19) -0.0025(19) -0.0007(18)
O9 0.016(2) 0.017(2) 0.027(3) 0.0007(19) -0.001(2) 0.0026(18)
O10 0.015(2) 0.021(2) 0.019(2) 0.0015(19) -0.0023(19) 0.0032(19)
O11 0.023(3) 0.020(2) 0.026(3) 0.001(2) -0.003(2) -0.003(2)
O12 0.018(2) 0.017(2) 0.022(3) -0.0001(19) -0.0019(19) -0.0013(19)
O13 0.018(2) 0.018(2) 0.019(2) -0.0015(19) 0.0027(19) -0.0008(18)
O14 0.039(3) 0.024(3) 0.029(3) 0.008(2) -0.001(2) -0.001(2)
O15 0.020(2) 0.016(2) 0.023(3) 0.0010(19) -0.004(2) -0.0003(19)
O16 0.023(3) 0.024(3) 0.025(3) 0.001(2) -0.011(2) -0.006(2)
O17 0.024(3) 0.032(3) 0.032(3) 0.004(2) -0.004(2) 0.010(2)
O18 0.020(2) 0.021(2) 0.023(3) 0.002(2) 0.000(2) 0.003(2)
O19 0.020(2) 0.016(2) 0.020(3) 0.0012(19) -0.0037(19) -0.0017(19)
O20 0.019(2) 0.025(3) 0.025(3) 0.006(2) 0.006(2) 0.005(2)
O21 0.020(2) 0.019(2) 0.016(2) 0.0036(18) -0.0087(19) -0.0034(19)
O22 0.017(2) 0.023(3) 0.031(3) 0.000(2) 0.008(2) 0.003(2)
O23 0.016(2) 0.019(2) 0.017(2) 0.0026(18) -0.0009(18) 0.0003(18)
O24 0.019(2) 0.018(2) 0.018(3) -0.0008(19) -0.0019(19) -0.002(2)
O25 0.015(2) 0.024(3) 0.034(3) 0.000(2) -0.005(2) -0.005(2)
O26 0.019(2) 0.018(2) 0.024(3) 0.0029(19) -0.004(2) -0.0020(19)
O27 0.022(3) 0.027(3) 0.037(3) 0.004(2) -0.010(2) -0.011(2)
O28 0.035(3) 0.025(3) 0.036(3) 0.008(2) 0.013(2) 0.001(2)
O29 0.030(3) 0.029(3) 0.022(3) 0.004(2) -0.002(2) 0.004(2)
O30 0.026(3) 0.022(3) 0.032(3) 0.005(2) -0.001(2) -0.010(2)
O31 0.029(3) 0.029(3) 0.038(3) -0.008(2) -0.010(2) 0.001(2)
O32 0.033(3) 0.018(3) 0.041(3) 0.008(2) 0.003(3) -0.001(2)
O33 0.027(3) 0.030(3) 0.027(3) 0.004(2) 0.001(2) -0.003(2)
O34 0.038(3) 0.035(3) 0.016(3) 0.001(2) -0.002(2) 0.001(2)
O35 0.022(3) 0.028(3) 0.028(3) 0.003(2) 0.000(2) 0.008(2)
O36 0.027(3) 0.024(3) 0.043(3) -0.005(2) 0.001(2) 0.004(2)
O37 0.028(3) 0.025(3) 0.029(3) 0.006(2) -0.010(2) -0.003(2)
O38 0.031(3) 0.021(3) 0.032(3) -0.001(2) -0.002(2) -0.006(2)
O39 0.039(3) 0.028(3) 0.033(3) 0.003(2) 0.017(3) 0.010(2)
O40 0.023(3) 0.024(3) 0.033(3) 0.000(2) 0.003(2) -0.008(2)
O41 0.035(3) 0.032(3) 0.027(3) -0.003(2) -0.013(2) -0.002(2)
O42 0.033(3) 0.024(3) 0.025(3) 0.008(2) 0.000(2) -0.002(2)
O43 0.036(3) 0.030(3) 0.025(3) 0.001(2) -0.014(2) -0.002(2)
O44 0.035(3) 0.018(3) 0.037(3) -0.005(2) 0.000(2) -0.001(2)
O45 0.022(3) 0.030(3) 0.054(4) 0.006(3) -0.009(3) -0.006(2)
O46 0.024(3) 0.024(3) 0.037(3) 0.000(2) -0.005(2) 0.005(2)
O47 0.032(3) 0.020(2) 0.029(3) -0.001(2) 0.005(2) 0.004(2)
O48 0.032(3) 0.035(3) 0.030(3) 0.002(2) -0.004(2) 0.004(2)
O49 0.044(3) 0.033(3) 0.020(3) -0.003(2) -0.008(2) -0.003(3)
O50 0.018(2) 0.025(3) 0.036(3) 0.008(2) 0.000(2) 0.000(2)
O51 0.056(4) 0.046(4) 0.027(3) 0.002(3) -0.009(3) 0.009(3)
O52 0.030(3) 0.064(4) 0.042(4) -0.010(3) -0.005(3) 0.001(3)
O53 0.034(4) 0.178(10) 0.082(6) 0.086(7) 0.022(4) 0.043(5)
O54 0.176(10) 0.034(4) 0.034(4) -0.005(3) 0.020(5) -0.004(5)
O55 0.044(4) 0.052(4) 0.030(3) -0.011(3) 0.001(3) -0.008(3)
O56 0.025(3) 0.051(4) 0.031(3) 0.004(3) -0.005(2) -0.005(3)
O57 0.016(2) 0.029(3) 0.031(3) 0.002(2) 0.000(2) -0.002(2)
O58 0.025(3) 0.029(3) 0.049(4) 0.006(3) 0.004(3) 0.007(2)
O59 0.036(3) 0.028(3) 0.027(3) -0.003(2) 0.000(2) 0.002(2)
O60 0.058(4) 0.040(4) 0.039(4) 0.017(3) 0.002(3) 0.009(3)
O61 0.030(3) 0.051(4) 0.076(5) -0.004(4) 0.014(3) -0.010(3)
O62 0.035(3) 0.021(3) 0.043(3) 0.002(2) -0.004(3) 0.008(2)
C1 0.039(6) 0.067(8) 0.089(10) 0.005(7) 0.001(6) 0.017(5)
C2 0.049(6) 0.062(7) 0.070(8) -0.002(6) 0.007(6) 0.024(5)
C3 0.035(5) 0.038(5) 0.060(6) -0.008(4) -0.009(4) 0.002(4)
C4 0.053(6) 0.036(5) 0.070(8) -0.009(5) -0.009(5) 0.010(5)
C5 0.051(6) 0.053(6) 0.066(8) -0.022(5) 0.010(5) 0.005(5)
C6 0.072(8) 0.046(6) 0.058(7) -0.011(5) -0.005(6) 0.006(5)
C7 0.093(9) 0.049(6) 0.054(7) -0.011(5) -0.006(6) 0.000(6)
C8 0.119(12) 0.048(7) 0.058(8) 0.005(6) 0.003(8) -0.004(7)
C9 0.23(2) 0.108(13) 0.041(8) 0.022(8) 0.015(11) 0.065(15)
C10 0.179(17) 0.072(9) 0.045(7) 0.020(7) -0.007(9) 0.041(10)
C11 0.061(6) 0.041(5) 0.044(6) 0.015(4) 0.001(5) -0.005(5)
C12 0.115(12) 0.080(9) 0.047(7) 0.025(6) 0.004(7) 0.043(9)
C13 0.125(13) 0.081(9) 0.067(9) 0.040(7) 0.033(9) 0.053(9)
C14 0.077(9) 0.085(9) 0.084(10) 0.048(8) -0.034(8) -0.009(8)
C15 0.085(9) 0.063(8) 0.067(8) 0.028(6) -0.006(7) -0.014(7)
C16 0.065(7) 0.057(7) 0.056(7) 0.011(5) -0.001(6) -0.006(6)
C17 0.053(6) 0.067(7) 0.060(7) 0.029(6) -0.008(5) -0.009(6)
C18 0.061(6) 0.056(6) 0.031(5) -0.002(4) 0.000(4) -0.006(5)
C19 0.063(7) 0.061(7) 0.050(6) -0.005(5) 0.011(5) -0.004(6)
C20 0.061(6) 0.047(6) 0.047(6) -0.004(5) 0.008(5) -0.003(5)
C21 0.049(6) 0.050(6) 0.085(9) 0.007(6) 0.007(6) -0.006(5)
C22 0.181(18) 0.062(8) 0.062(9) -0.013(7) 0.049(10) 0.019(10)
C23 0.129(13) 0.061(8) 0.062(8) 0.004(6) 0.060(9) 0.014(8)
C24 0.042(5) 0.045(6) 0.072(7) -0.008(5) 0.018(5) -0.004(4)
C25 0.041(5) 0.056(6) 0.053(6) -0.005(5) 0.009(5) -0.004(5)
C26 0.047(6) 0.060(6) 0.048(6) 0.001(5) 0.003(5) -0.004(5)
C27 0.046(6) 0.067(7) 0.061(7) -0.012(6) 0.011(5) -0.008(5)
C28 0.039(5) 0.053(6) 0.068(7) -0.006(5) 0.008(5) 0.007(5)
C29 0.035(5) 0.068(7) 0.061(7) 0.003(6) 0.003(5) 0.004(5)
C30 0.065(7) 0.046(6) 0.077(8) -0.002(6) 0.001(6) 0.003(5)
C31 0.054(7) 0.082(9) 0.076(9) -0.020(7) -0.002(6) 0.041(7)
C32 0.056(7) 0.088(10) 0.091(10) -0.022(8) 0.006(7) -0.003(7)
C33 0.104(12) 0.142(16) 0.071(10) -0.014(10) 0.022(9) -0.037(11)
C34 0.065(8) 0.138(13) 0.041(7) 0.016(7) 0.002(6) -0.037(8)
C35 0.074(8) 0.046(6) 0.064(7) -0.007(5) 0.018(6) -0.014(6)
C36 0.062(7) 0.050(6) 0.053(6) -0.008(5) 0.007(5) -0.005(5)
C37 0.039(5) 0.051(6) 0.044(6) -0.001(4) -0.007(4) -0.004(4)
C38 0.045(5) 0.040(5) 0.069(7) -0.004(5) -0.004(5) -0.004(4)
C39 0.052(6) 0.058(7) 0.067(8) -0.014(6) 0.001(6) -0.002(5)
N1 0.046(5) 0.073(6) 0.059(6) -0.001(5) -0.003(4) -0.012(5)
N2 0.106(9) 0.074(7) 0.052(6) 0.010(5) 0.017(6) 0.029(6)
N3 0.053(6) 0.097(8) 0.070(7) 0.035(6) -0.005(5) -0.004(6)
N4 0.118(9) 0.045(5) 0.069(7) 0.003(5) 0.028(7) -0.006(6)
N5 0.031(4) 0.095(8) 0.067(6) -0.006(6) 0.014(4) 0.007(5)
N6 0.054(5) 0.085(7) 0.050(6) 0.001(5) 0.012(4) -0.004(5)
O1W 0.042(4) 0.056(5) 0.093(6) 0.008(4) -0.017(4) -0.011(3)
O2W 0.126(8) 0.070(6) 0.052(5) -0.001(4) -0.015(5) 0.043(6)
O3W 0.137(9) 0.071(6) 0.064(6) 0.013(5) 0.019(6) 0.005(6)
O4W 0.271(19) 0.096(9) 0.084(8) 0.019(7) -0.024(10) 0.068(11)
O5W 0.18(2) 0.085(13) 0.028(8) -0.016(8) -0.031(11) 0.036(14)
O6W 0.23(3) 0.13(2) 0.054(13) -0.002(13) 0.080(17) 0.01(2)
O7W 0.26(3) 0.15(2) 0.014(8) 0.016(11) 0.017(13) 0.05(2)
O8W 0.045(4) 0.124(8) 0.046(5) -0.011(5) -0.001(3) -0.022(5)

loop_
_atom_type_symbol
_atom_type_description
_atom_type_scat_dispersion_real
_atom_type_scat_dispersion_imag
_atom_type_scat_source
C C 0.0033 0.0016 'International Tables Vol C Tables 4.2.6.8 and 6.1.1.4'
H H 0.0000 0.0000 'International Tables Vol C Tables 4.2.6.8 and 6.1.1.4'
N N 0.0061 0.0033 'International Tables Vol C Tables 4.2.6.8 and 6.1.1.4'
O O 0.0106 0.0060 'International Tables Vol C Tables 4.2.6.8 and 6.1.1.4'
Mo Mo -1.6832 0.6857 'International Tables Vol C Tables 4.2.6.8 and 6.1.1.4'
Co Co 0.3494 0.9721 'International Tables Vol C Tables 4.2.6.8 and 6.1.1.4'
P P 0.1023 0.0942 'International Tables Vol C Tables 4.2.6.8 and 6.1.1.4'

loop_
_geom_angle_atom_site_label_1
_geom_angle_atom_site_label_2
_geom_angle_atom_site_label_3
_geom_angle
_geom_angle_site_symmetry_1
_geom_angle_site_symmetry_3
O59 Mo1 O20 105.3(2) . .
O59 Mo1 O4 102.5(2) . .
O20 Mo1 O4 95.23(19) . .
O59 Mo1 O35 97.7(2) . .
O20 Mo1 O35 86.8(2) . .
O4 Mo1 O35 158.3(2) . .
O59 Mo1 O11 96.6(2) . 3_676
O20 Mo1 O11 156.6(2) . 3_676
O4 Mo1 O11 87.63(19) . 3_676
O35 Mo1 O11 82.3(2) . 3_676
O59 Mo1 O19 169.9(2) . 3_676
O20 Mo1 O19 83.89(19) . 3_676
O4 Mo1 O19 80.43(18) . 3_676
O35 Mo1 O19 78.36(19) . 3_676
O11 Mo1 O19 73.68(18) 3_676 3_676
O59 Mo1 Mo9 101.29(19) . .
O20 Mo1 Mo9 47.70(14) . .
O4 Mo1 Mo9 49.00(13) . .
O35 Mo1 Mo9 133.89(15) . .
O11 Mo1 Mo9 135.59(14) 3_676 .
O19 Mo1 Mo9 87.98(12) 3_676 .
O14 Mo2 O7 104.5(2) . .
O14 Mo2 O10 103.1(2) . .
O7 Mo2 O10 95.5(2) . .
O14 Mo2 O11 95.7(2) . .
O7 Mo2 O11 158.7(2) . .
O10 Mo2 O11 86.3(2) . .
O14 Mo2 O17 95.4(2) . .
O7 Mo2 O17 86.4(2) . .
O10 Mo2 O17 160.2(2) . .
O11 Mo2 O17 85.0(2) . .
O14 Mo2 O19 169.2(2) . .
O7 Mo2 O19 85.12(19) . .
O10 Mo2 O19 80.33(18) . .
O11 Mo2 O19 74.25(18) . .
O17 Mo2 O19 80.21(19) . .
O14 Mo2 Mo11 100.5(2) . .
O7 Mo2 Mo11 47.90(14) . .
O10 Mo2 Mo11 49.25(14) . .
O11 Mo2 Mo11 135.04(14) . .
O17 Mo2 Mo11 134.02(16) . .
O19 Mo2 Mo11 89.52(12) . .
O33 Mo3 O18 105.2(2) . .
O33 Mo3 O13 102.3(2) . .
O18 Mo3 O13 95.49(19) . .
O33 Mo3 O37 96.7(2) . .
O18 Mo3 O37 86.9(2) . .
O13 Mo3 O37 159.4(2) . .
O33 Mo3 O1 97.8(2) . .
O18 Mo3 O1 156.02(19) . .
O13 Mo3 O1 85.83(18) . .
O37 Mo3 O1 83.9(2) . .
O33 Mo3 O21 171.0(2) . 3_566
O18 Mo3 O21 82.78(19) . 3_566
O13 Mo3 O21 80.59(17) . 3_566
O37 Mo3 O21 79.43(18) . 3_566
O1 Mo3 O21 73.79(18) . 3_566
O33 Mo3 Mo6 100.21(19) . .
O18 Mo3 Mo6 48.13(14) . .
O13 Mo3 Mo6 49.10(13) . .
O37 Mo3 Mo6 134.65(16) . .
O1 Mo3 Mo6 134.01(13) . .
O21 Mo3 Mo6 88.14(12) 3_566 .
O34 Mo4 O22 105.3(2) . .
O34 Mo4 O2 102.8(2) . .
O22 Mo4 O2 95.35(19) . .
O34 Mo4 O39 94.6(3) . .
O22 Mo4 O39 87.2(2) . .
O2 Mo4 O39 161.1(2) . .
O34 Mo4 O24 97.9(2) . .
O22 Mo4 O24 155.6(2) . .
O2 Mo4 O24 86.6(2) . .
O39 Mo4 O24 83.5(2) . .
O34 Mo4 O12 169.9(2) . 3_566
O22 Mo4 O12 83.25(19) . 3_566
O2 Mo4 O12 81.35(17) . 3_566
O39 Mo4 O12 80.3(2) . 3_566
O24 Mo4 O12 72.96(17) . 3_566
O34 Mo4 Mo12 100.19(19) . .
O22 Mo4 Mo12 48.16(14) . .
O2 Mo4 Mo12 49.08(13) . .
O39 Mo4 Mo12 135.19(17) . .
O24 Mo4 Mo12 134.80(15) . .
O12 Mo4 Mo12 89.48(12) 3_566 .
O44 Mo5 O16 104.8(3) . .
O44 Mo5 O3 101.5(2) . .
O16 Mo5 O3 94.8(2) . .
O44 Mo5 O27 98.0(2) . .
O16 Mo5 O27 87.6(2) . .
O3 Mo5 O27 159.1(2) . .
O44 Mo5 O23 98.7(2) . .
O16 Mo5 O23 155.6(2) . .
O3 Mo5 O23 86.49(19) . .
O27 Mo5 O23 83.0(2) . .
O44 Mo5 O15 171.9(2) . .
O16 Mo5 O15 83.00(19) . .
O3 Mo5 O15 79.52(18) . .
O27 Mo5 O15 80.1(2) . .
O23 Mo5 O15 73.28(17) . .
O44 Mo5 Mo8 99.28(19) . .
O16 Mo5 Mo8 47.73(15) . .
O3 Mo5 Mo8 48.79(13) . .
O27 Mo5 Mo8 134.86(15) . .
O23 Mo5 Mo8 134.25(13) . .
O15 Mo5 Mo8 87.43(12) . .
O38 Mo6 O18 105.3(2) . .
O38 Mo6 O13 102.1(2) . .
O18 Mo6 O13 96.0(2) . .
O38 Mo6 O47 97.5(2) . .
O18 Mo6 O47 85.0(2) . .
O13 Mo6 O47 159.3(2) . .
O38 Mo6 O24 96.7(2) . 3_566
O18 Mo6 O24 156.99(19) . 3_566
O13 Mo6 O24 85.9(2) . 3_566
O47 Mo6 O24 85.3(2) . 3_566
O38 Mo6 O12 169.2(2) . .
O18 Mo6 O12 84.72(19) . .
O13 Mo6 O12 80.51(18) . .
O47 Mo6 O12 79.04(19) . .
O24 Mo6 O12 72.96(17) 3_566 .
O38 Mo6 Mo3 100.09(19) . .
O18 Mo6 Mo3 48.43(14) . .
O13 Mo6 Mo3 49.36(14) . .
O47 Mo6 Mo3 133.06(15) . .
O24 Mo6 Mo3 134.55(15) 3_566 .
O12 Mo6 Mo3 89.59(12) . .
O46 Mo7 O25 105.1(2) . .
O46 Mo7 O8 101.8(2) . .
O25 Mo7 O8 94.9(2) . .
O46 Mo7 O32 96.5(2) . .
O25 Mo7 O32 89.8(2) . .
O8 Mo7 O32 159.1(2) . .
O46 Mo7 O5 98.3(2) . .
O25 Mo7 O5 156.0(2) . .
O8 Mo7 O5 85.50(19) . .
O32 Mo7 O5 82.0(2) . .
O46 Mo7 O26 171.3(2) . .
O25 Mo7 O26 83.26(19) . .
O8 Mo7 O26 79.46(18) . .
O32 Mo7 O26 80.96(19) . .
O5 Mo7 O26 73.18(18) . .
O46 Mo7 Mo10 99.5(2) . .
O25 Mo7 Mo10 48.03(15) . .
O8 Mo7 Mo10 48.70(13) . .
O32 Mo7 Mo10 137.51(16) . .
O5 Mo7 Mo10 133.33(14) . .
O26 Mo7 Mo10 87.83(12) . .
O49 Mo8 O16 104.8(3) . .
O49 Mo8 O3 101.7(2) . .
O16 Mo8 O3 95.2(2) . .
O49 Mo8 O43 97.0(2) . .
O16 Mo8 O43 87.6(2) . .
O3 Mo8 O43 159.6(2) . .
O49 Mo8 O1 96.5(2) . 3_566
O16 Mo8 O1 157.6(2) . 3_566
O3 Mo8 O1 86.92(19) . 3_566
O43 Mo8 O1 83.1(2) . 3_566
O49 Mo8 O21 169.8(2) . .
O16 Mo8 O21 84.21(19) . .
O3 Mo8 O21 81.89(18) . .
O43 Mo8 O21 78.33(19) . .
O1 Mo8 O21 73.99(17) 3_566 .
O49 Mo8 Mo5 99.48(19) . .
O16 Mo8 Mo5 48.18(15) . .
O3 Mo8 Mo5 48.79(14) . .
O43 Mo8 Mo5 135.39(16) . .
O1 Mo8 Mo5 135.05(13) 3_566 .
O21 Mo8 Mo5 90.13(12) . .
O48 Mo9 O20 106.1(2) . .
O48 Mo9 O4 102.2(2) . .
O20 Mo9 O4 96.10(19) . .
O48 Mo9 O28 97.0(3) . .
O20 Mo9 O28 84.9(2) . .
O4 Mo9 O28 159.6(2) . .
O48 Mo9 O5 94.5(2) . 3_676
O20 Mo9 O5 158.1(2) . 3_676
O4 Mo9 O5 86.53(19) . 3_676
O28 Mo9 O5 85.3(2) . 3_676
O48 Mo9 O26 166.9(2) . 3_676
O20 Mo9 O26 85.8(2) . 3_676
O4 Mo9 O26 81.51(18) . 3_676
O28 Mo9 O26 78.3(2) . 3_676
O5 Mo9 O26 73.03(18) 3_676 3_676
O48 Mo9 Mo1 101.74(19) . .
O20 Mo9 Mo1 48.16(14) . .
O4 Mo9 Mo1 49.42(13) . .
O28 Mo9 Mo1 132.58(16) . .
O5 Mo9 Mo1 135.20(14) 3_676 .
O26 Mo9 Mo1 90.30(12) 3_676 .
O36 Mo10 O25 105.5(2) . .
O36 Mo10 O8 101.9(2) . .
O25 Mo10 O8 95.1(2) . .
O36 Mo10 O31 95.8(2) . .
O25 Mo10 O31 87.7(2) . .
O8 Mo10 O31 160.6(2) . .
O36 Mo10 O6 96.8(2) . .
O25 Mo10 O6 156.8(2) . .
O8 Mo10 O6 86.26(19) . .
O31 Mo10 O6 83.7(2) . .
O36 Mo10 O9 169.8(2) . .
O25 Mo10 O9 83.50(19) . .
O8 Mo10 O9 81.66(18) . .
O31 Mo10 O9 79.56(19) . .
O6 Mo10 O9 73.72(18) . .
O36 Mo10 Mo7 99.9(2) . .
O25 Mo10 Mo7 48.21(15) . .
O8 Mo10 Mo7 48.74(14) . .
O31 Mo10 Mo7 135.71(17) . .
O6 Mo10 Mo7 134.26(14) . .
O9 Mo10 Mo7 89.67(13) . .
O29 Mo11 O7 104.9(2) . .
O29 Mo11 O10 102.1(2) . .
O7 Mo11 O10 95.7(2) . .
O29 Mo11 O41 95.8(2) . .
O7 Mo11 O41 87.4(2) . .
O10 Mo11 O41 160.4(2) . .
O29 Mo11 O6 98.1(2) . .
O7 Mo11 O6 155.8(2) . .
O10 Mo11 O6 86.44(19) . .
O41 Mo11 O6 83.0(2) . .
O29 Mo11 O9 170.6(2) . .
O7 Mo11 O9 83.29(19) . .
O10 Mo11 O9 81.20(18) . .
O41 Mo11 O9 79.9(2) . .
O6 Mo11 O9 73.21(17) . .
O29 Mo11 Mo2 99.98(18) . .
O7 Mo11 Mo2 48.41(15) . .
O10 Mo11 Mo2 49.00(13) . .
O41 Mo11 Mo2 135.55(16) . .
O6 Mo11 Mo2 134.44(14) . .
O9 Mo11 Mo2 88.79(12) . .
O42 Mo12 O22 105.3(2) . .
O42 Mo12 O2 102.6(2) . .
O22 Mo12 O2 94.76(19) . .
O42 Mo12 O40 97.9(2) . .
O22 Mo12 O40 85.2(2) . .
O2 Mo12 O40 158.7(2) . .
O42 Mo12 O23 98.5(2) . .
O22 Mo12 O23 155.3(2) . .
O2 Mo12 O23 86.12(18) . .
O40 Mo12 O23 85.21(19) . .
O42 Mo12 O15 171.2(2) . .
O22 Mo12 O15 82.5(2) . .
O2 Mo12 O15 80.35(17) . .
O40 Mo12 O15 78.52(19) . .
O23 Mo12 O15 73.28(17) . .
O42 Mo12 Mo4 100.04(18) . .
O22 Mo12 Mo4 47.95(14) . .
O2 Mo12 Mo4 48.68(13) . .
O40 Mo12 Mo4 132.78(15) . .
O23 Mo12 Mo4 133.84(13) . .
O15 Mo12 Mo4 88.12(12) . .
O3 Co1 O3 179.999(1) . 3_566
O3 Co1 O2 83.50(17) . 3_566
O3 Co1 O2 96.51(18) 3_566 3_566
O3 Co1 O2 96.50(18) . .
O3 Co1 O2 83.50(17) 3_566 .
O2 Co1 O2 179.998(1) 3_566 .
O3 Co1 O13 95.15(17) . 3_566
O3 Co1 O13 84.85(17) 3_566 3_566
O2 Co1 O13 84.74(17) 3_566 3_566
O2 Co1 O13 95.26(17) . 3_566
O3 Co1 O13 84.85(17) . .
O3 Co1 O13 95.15(17) 3_566 .
O2 Co1 O13 95.26(17) 3_566 .
O2 Co1 O13 84.74(17) . .
O13 Co1 O13 179.998(1) 3_566 .
O4 Co2 O4 179.998(1) . 3_676
O4 Co2 O8 96.33(18) . 3_676
O4 Co2 O8 83.67(18) 3_676 3_676
O4 Co2 O8 83.67(18) . .
O4 Co2 O8 96.33(18) 3_676 .
O8 Co2 O8 180.00(7) 3_676 .
O4 Co2 O10 85.93(17) . .
O4 Co2 O10 94.07(17) 3_676 .
O8 Co2 O10 84.26(17) 3_676 .
O8 Co2 O10 95.74(17) . .
O4 Co2 O10 94.07(17) . 3_676
O4 Co2 O10 85.93(17) 3_676 3_676
O8 Co2 O10 95.74(17) 3_676 3_676
O8 Co2 O10 84.26(17) . 3_676
O10 Co2 O10 179.998(1) . 3_676
O30 P1 O27 112.9(3) . .
O30 P1 O40 109.6(3) . .
O27 P1 O40 112.5(3) . .
O30 P1 O45 110.1(3) . .
O27 P1 O45 105.9(3) . .
O40 P1 O45 105.5(3) . .
O51 P2 O37 111.8(4) . .
O51 P2 O43 111.0(3) . 3_566
O37 P2 O43 110.4(3) . 3_566
O51 P2 O52 104.4(4) . .
O37 P2 O52 109.7(3) . .
O43 P2 O52 109.4(4) 3_566 .
O47 P3 O39 116.0(3) . 3_566
O47 P3 O53 109.1(4) . .
O39 P3 O53 105.7(5) 3_566 .
O47 P3 O54 105.7(4) . .
O39 P3 O54 110.0(4) 3_566 .
O53 P3 O54 110.5(6) . .
O15 P4 O12 109.4(3) . 3_566
O15 P4 O50 107.3(3) . .
O12 P4 O50 110.6(3) 3_566 .
O15 P4 O21 109.6(3) . .
O12 P4 O21 108.1(3) 3_566 .
O50 P4 O21 111.9(3) . .
O9 P5 O19 110.2(3) . .
O9 P5 O57 110.8(3) . .
O19 P5 O57 108.0(3) . .
O9 P5 O26 108.9(3) . .
O19 P5 O26 109.4(3) . .
O57 P5 O26 109.6(3) . .
O62 P6 O35 111.7(3) . 3_676
O62 P6 O17 112.1(3) . .
O35 P6 O17 111.8(3) 3_676 .
O62 P6 O58 108.4(3) . .
O35 P6 O58 105.8(3) 3_676 .
O17 P6 O58 106.6(3) . .
O31 P7 O41 113.5(3) . .
O31 P7 O55 112.0(4) . .
O41 P7 O55 110.3(4) . .
O31 P7 O56 108.4(3) . .
O41 P7 O56 110.8(3) . .
O55 P7 O56 101.1(3) . .
O28 P8 O32 113.8(3) . 3_676
O28 P8 O60 109.2(4) . .
O32 P8 O60 110.4(3) 3_676 .
O28 P8 O61 105.2(4) . .
O32 P8 O61 108.8(4) 3_676 .
O60 P8 O61 109.2(4) . .
Mo3 O1 Mo8 113.4(2) . 3_566
Mo3 O1 H1C 108.0 . .
Mo8 O1 H1C 108.5 3_566 .
Mo4 O2 Mo12 82.25(17) . .
Mo4 O2 Co1 135.1(2) . .
Mo12 O2 Co1 133.9(2) . .
Mo5 O3 Mo8 82.42(18) . .
Mo5 O3 Co1 134.8(2) . .
Mo8 O3 Co1 135.5(2) . .
Mo9 O4 Mo1 81.58(18) . .
Mo9 O4 Co2 134.1(2) . .
Mo1 O4 Co2 136.4(2) . .
Mo7 O5 Mo9 113.7(2) . 3_676
Mo7 O5 H5C 110.0 . .
Mo9 O5 H5C 111.0 3_676 .
Mo10 O6 Mo11 114.2(2) . .
Mo10 O6 H6C 107.9 . .
Mo11 O6 H6C 112.7 . .
Mo11 O7 Mo2 83.69(19) . .
Mo10 O8 Mo7 82.55(17) . .
Mo10 O8 Co2 135.0(2) . .
Mo7 O8 Co2 135.3(2) . .
P5 O9 Mo10 125.7(3) . .
P5 O9 Mo11 124.8(3) . .
Mo10 O9 Mo11 98.43(18) . .
Mo2 O10 Mo11 81.75(17) . .
Mo2 O10 Co2 136.6(2) . .
Mo11 O10 Co2 133.9(2) . .
Mo2 O11 Mo1 112.6(2) . 3_676
Mo2 O11 H11C 111.1 . .
Mo1 O11 H11C 100.6 3_676 .
P4 O12 Mo6 126.9(3) 3_566 .
P4 O12 Mo4 125.4(3) 3_566 3_566
Mo6 O12 Mo4 100.07(18) . 3_566
Mo6 O13 Mo3 81.54(18) . .
Mo6 O13 Co1 135.0(2) . .
Mo3 O13 Co1 135.2(2) . .
P4 O15 Mo12 126.0(3) . .
P4 O15 Mo5 127.4(3) . .
Mo12 O15 Mo5 98.93(17) . .
Mo8 O16 Mo5 84.10(19) . .
P6 O17 Mo2 133.4(3) . .
Mo6 O18 Mo3 83.43(18) . .
P5 O19 Mo2 125.9(3) . .
P5 O19 Mo1 126.4(3) . 3_676
Mo2 O19 Mo1 99.17(17) . 3_676
Mo9 O20 Mo1 84.14(19) . .
P4 O21 Mo8 124.6(3) . .
P4 O21 Mo3 126.5(3) . 3_566
Mo8 O21 Mo3 98.39(18) . 3_566
Mo4 O22 Mo12 83.89(18) . .
Mo5 O23 Mo12 113.9(2) . .
Mo5 O23 H23C 119.0 . .
Mo12 O23 H23C 102.4 . .
Mo6 O24 Mo4 113.4(2) 3_566 .
Mo6 O24 H24C 106.9 3_566 .
Mo4 O24 H24C 98.3 . .
Mo10 O25 Mo7 83.76(18) . .
P5 O26 Mo9 124.9(3) . 3_676
P5 O26 Mo7 127.2(3) . .
Mo9 O26 Mo7 99.57(18) 3_676 .
P1 O27 Mo5 137.8(3) . .
P8 O28 Mo9 136.4(3) . .
P7 O31 Mo10 136.7(3) . .
P8 O32 Mo7 136.0(3) 3_676 .
P6 O35 Mo1 140.1(3) 3_676 .
P2 O37 Mo3 135.6(3) . .
P3 O39 Mo4 135.1(3) 3_566 .
P1 O40 Mo12 136.4(3) . .
P7 O41 Mo11 136.5(3) . .
P2 O43 Mo8 136.4(3) 3_566 .
P1 O45 H45 109.5 . .
P3 O47 Mo6 135.3(3) . .
P4 O50 H50 109.5 . .
P2 O52 H52 109.5 . .
P3 O53 H53 109.5 . .
P3 O54 H54 109.5 . .
P7 O55 H55 109.5 . .
P7 O56 H56 109.5 . .
P5 O57 H57 109.5 . .
P6 O58 H58 112.9 . .
P8 O61 H61 109.5 . .
N1 C1 C2 119.9(11) . .
N1 C1 H1A 120.1 . .
C2 C1 H1A 120.1 . .
C3 C2 C1 119.8(10) . .
C3 C2 H2 120.1 . .
C1 C2 H2 120.1 . .
C2 C3 C4 119.1(11) . .
C2 C3 C6 120.9(10) . .
C4 C3 C6 120.0(10) . .
C3 C4 C5 119.2(10) . .
C3 C4 H4A 120.4 . .
C5 C4 H4A 120.4 . .
N1 C5 C4 120.1(10) . .
N1 C5 H5A 119.9 . .
C4 C5 H5A 119.9 . .
C3 C6 C7 111.6(9) . .
C3 C6 H6A 109.3 . .
C7 C6 H6A 109.3 . .
C3 C6 H6B 109.3 . .
C7 C6 H6B 109.3 . .
H6A C6 H6B 108.0 . .
C8 C7 C6 114.3(11) . .
C8 C7 H7A 108.7 . .
C6 C7 H7A 108.7 . .
C8 C7 H7B 108.7 . .
C6 C7 H7B 108.7 . .
H7A C7 H7B 107.6 . .
C11 C8 C7 117.6(10) . .
C11 C8 H8A 107.9 . .
C7 C8 H8A 107.9 . .
C11 C8 H8B 107.9 . .
C7 C8 H8B 107.9 . .
H8A C8 H8B 107.2 . .
N2 C9 C10 119.0(13) . .
N2 C9 H9 120.5 . .
C10 C9 H9 120.5 . .
C11 C10 C9 122.6(12) . .
C11 C10 H10 118.7 . .
C9 C10 H10 118.7 . .
C10 C11 C12 114.8(12) . .
C10 C11 C8 121.2(10) . .
C12 C11 C8 123.9(11) . .
C13 C12 C11 122.2(12) . .
C13 C12 H12 118.9 . .
C11 C12 H12 118.9 . .
N2 C13 C12 120.8(12) . .
N2 C13 H13 119.6 . .
C12 C13 H13 119.6 . .
N3 C14 C15 119.9(12) . .
N3 C14 H14 120.1 . .
C15 C14 H14 120.1 . .
C14 C15 C18 121.0(12) . .
C14 C15 H15 119.5 . .
C18 C15 H15 119.5 . .
C17 C16 C18 120.2(11) . .
C17 C16 H16 119.9 . .
C18 C16 H16 119.9 . .
N3 C17 C16 120.7(11) . .
N3 C17 H17 119.7 . .
C16 C17 H17 119.7 . .
C16 C18 C15 117.0(11) . .
C16 C18 C19 120.1(10) . .
C15 C18 C19 122.9(11) . .
C18 C19 C20 112.0(9) . .
C18 C19 H19A 109.2 . .
C20 C19 H19A 109.2 . .
C18 C19 H19B 109.2 . .
C20 C19 H19B 109.2 . .
H19A C19 H19B 107.9 . .
C19 C20 C21 113.5(9) . .
C19 C20 H20A 108.9 . .
C21 C20 H20A 108.9 . .
C19 C20 H20B 108.9 . .
C21 C20 H20B 108.9 . .
H20A C20 H20B 107.7 . .
C24 C21 C20 111.4(9) . .
C24 C21 H21A 109.3 . .
C20 C21 H21A 109.3 . .
C24 C21 H21B 109.3 . .
C20 C21 H21B 109.3 . .
H21A C21 H21B 108.0 . .
N4 C22 C23 119.6(11) . .
N4 C22 H22 120.2 . .
C23 C22 H22 120.2 . .
C22 C23 C24 118.9(11) . .
C22 C23 H23 120.5 . .
C24 C23 H23 120.5 . .
C25 C24 C23 119.3(10) . .
C25 C24 C21 119.5(10) . .
C23 C24 C21 121.1(11) . .
C24 C25 C26 120.6(10) . .
C24 C25 H25 119.7 . .
C26 C25 H25 119.7 . .
N4 C26 C25 118.2(10) . .
N4 C26 H26 120.9 . .
C25 C26 H26 120.9 . .
N5 C27 C28 120.1(11) . .
N5 C27 H27 119.9 . .
C28 C27 H27 119.9 . .
C27 C28 C29 121.1(11) . .
C27 C28 H28 119.5 . .
C29 C28 H28 119.5 . .
C30 C29 C28 117.4(10) . .
C30 C29 C32 123.3(12) . .
C28 C29 C32 119.4(11) . .
C31 C30 C29 119.3(12) . .
C31 C30 H30 120.4 . .
C29 C30 H30 120.4 . .
N5 C31 C30 120.1(11) . .
N5 C31 H31 119.9 . .
C30 C31 H31 119.9 . .
C33 C32 C29 111.9(12) . .
C33 C32 H32A 109.2 . .
C29 C32 H32A 109.2 . .
C33 C32 H32B 109.2 . .
C29 C32 H32B 109.2 . .
H32A C32 H32B 107.9 . .
C32 C33 C34 113.9(15) . .
C32 C33 H33A 108.8 . .
C34 C33 H33A 108.8 . .
C32 C33 H33B 108.8 . .
C34 C33 H33B 108.8 . .
H33A C33 H33B 107.7 . .
C37 C34 C33 109.5(11) . .
C37 C34 H34A 109.8 . .
C33 C34 H34A 109.8 . .
C37 C34 H34B 109.8 . .
C33 C34 H34B 109.8 . .
H34A C34 H34B 108.2 . .
C36 C35 N6 119.2(11) . .
C36 C35 H35 120.4 . .
N6 C35 H35 120.4 . .
C35 C36 C37 121.1(10) . .
C35 C36 H36 119.5 . .
C37 C36 H36 119.5 . .
C38 C37 C36 117.2(10) . .
C38 C37 C34 120.7(11) . .
C36 C37 C34 122.1(11) . .
C39 C38 C37 120.4(10) . .
C39 C38 H38 119.8 . .
C37 C38 H38 119.8 . .
C38 C39 N6 120.4(11) . .
C38 C39 H39 119.8 . .
N6 C39 H39 119.8 . .
C1 N1 C5 121.9(11) . .
C1 N1 H1 119.0 . .
C5 N1 H1 119.0 . .
C13 N2 C9 120.5(13) . .
C13 N2 H2A 119.7 . .
C9 N2 H2A 119.7 . .
C14 N3 C17 121.2(11) . .
C14 N3 H3 119.4 . .
C17 N3 H3 119.4 . .
C26 N4 C22 123.4(11) . .
C26 N4 H4 118.3 . .
C22 N4 H4 118.3 . .
C27 N5 C31 121.9(9) . .
C27 N5 H5 119.1 . .
C31 N5 H5 119.1 . .
C39 N6 C35 121.6(10) . .
C39 N6 H6 119.2 . .
C35 N6 H6 119.2 . .

loop_
_geom_bond_atom_site_label_1
_geom_bond_atom_site_label_2
_geom_bond_distance
_geom_bond_site_symmetry_2
Mo1 O59 1.678(5) .
Mo1 O20 1.941(5) .
Mo1 O4 1.990(5) .
Mo1 O35 2.057(5) .
Mo1 O11 2.098(5) 3_676
Mo1 O19 2.309(5) 3_676
Mo1 Mo9 2.5918(9) .
Mo2 O14 1.678(5) .
Mo2 O7 1.950(5) .
Mo2 O10 1.977(5) .
Mo2 O11 2.101(5) .
Mo2 O17 2.104(5) .
Mo2 O19 2.279(5) .
Mo2 Mo11 2.5918(9) .
Mo3 O33 1.677(5) .
Mo3 O18 1.947(5) .
Mo3 O13 1.983(5) .
Mo3 O37 2.049(5) .
Mo3 O1 2.091(5) .
Mo3 O21 2.324(5) 3_566
Mo3 Mo6 2.5846(9) .
Mo4 O34 1.674(5) .
Mo4 O22 1.944(5) .
Mo4 O2 1.973(5) .
Mo4 O39 2.080(5) .
Mo4 O24 2.093(5) .
Mo4 O12 2.285(5) 3_566
Mo4 Mo12 2.6028(9) .
Mo5 O44 1.681(5) .
Mo5 O16 1.956(5) .
Mo5 O3 1.982(5) .
Mo5 O27 2.037(5) .
Mo5 O23 2.090(5) .
Mo5 O15 2.310(5) .
Mo5 Mo8 2.6114(9) .
Mo6 O38 1.683(5) .
Mo6 O18 1.937(5) .
Mo6 O13 1.975(5) .
Mo6 O47 2.064(5) .
Mo6 O24 2.096(5) 3_566
Mo6 O12 2.282(5) .
Mo7 O46 1.680(5) .
Mo7 O25 1.957(5) .
Mo7 O8 1.978(5) .
Mo7 O32 2.076(5) .
Mo7 O5 2.077(5) .
Mo7 O26 2.306(5) .
Mo7 Mo10 2.6095(10) .
Mo8 O49 1.681(6) .
Mo8 O16 1.943(5) .
Mo8 O3 1.982(5) .
Mo8 O43 2.065(5) .
Mo8 O1 2.101(5) 3_566
Mo8 O21 2.306(5) .
Mo9 O48 1.679(6) .
Mo9 O20 1.927(5) .
Mo9 O4 1.977(5) .
Mo9 O28 2.055(5) .
Mo9 O5 2.111(5) 3_676
Mo9 O26 2.285(5) 3_676
Mo10 O36 1.674(5) .
Mo10 O25 1.952(5) .
Mo10 O8 1.977(5) .
Mo10 O31 2.070(5) .
Mo10 O6 2.084(5) .
Mo10 O9 2.309(5) .
Mo11 O29 1.673(5) .
Mo11 O7 1.935(5) .
Mo11 O10 1.984(5) .
Mo11 O41 2.079(5) .
Mo11 O6 2.094(5) .
Mo11 O9 2.325(5) .
Mo12 O42 1.680(5) .
Mo12 O22 1.950(5) .
Mo12 O2 1.985(4) .
Mo12 O40 2.035(5) .
Mo12 O23 2.095(5) .
Mo12 O15 2.305(5) .
Co1 O3 2.120(5) .
Co1 O3 2.120(5) 3_566
Co1 O2 2.157(4) 3_566
Co1 O2 2.157(4) .
Co1 O13 2.202(5) 3_566
Co1 O13 2.202(5) .
Co2 O4 2.122(5) .
Co2 O4 2.122(5) 3_676
Co2 O8 2.146(5) 3_676
Co2 O8 2.146(5) .
Co2 O10 2.185(4) .
Co2 O10 2.185(5) 3_676
P1 O30 1.515(5) .
P1 O27 1.526(6) .
P1 O40 1.538(6) .
P1 O45 1.569(6) .
P2 O51 1.487(6) .
P2 O37 1.537(5) .
P2 O43 1.547(6) 3_566
P2 O52 1.562(6) .
P3 O47 1.501(6) .
P3 O39 1.510(6) 3_566
P3 O53 1.546(8) .
P3 O54 1.554(8) .
P4 O15 1.533(5) .
P4 O12 1.538(5) 3_566
P4 O50 1.542(5) .
P4 O21 1.542(5) .
P5 O9 1.536(5) .
P5 O19 1.542(5) .
P5 O57 1.549(5) .
P5 O26 1.549(5) .
P6 O62 1.520(5) .
P6 O35 1.525(5) 3_676
P6 O17 1.555(6) .
P6 O58 1.565(6) .
P7 O31 1.523(6) .
P7 O41 1.525(6) .
P7 O55 1.535(6) .
P7 O56 1.542(6) .
P8 O28 1.517(6) .
P8 O32 1.523(6) 3_676
P8 O60 1.531(6) .
P8 O61 1.563(7) .
O1 Mo8 2.101(5) 3_566
O1 H1C 0.9283 .
O5 Mo9 2.111(5) 3_676
O5 H5C 0.9195 .
O6 H6C 0.7698 .
O11 Mo1 2.098(5) 3_676
O11 H11C 0.9153 .
O12 P4 1.538(5) 3_566
O12 Mo4 2.285(5) 3_566
O19 Mo1 2.309(5) 3_676
O21 Mo3 2.324(5) 3_566
O23 H23C 0.9254 .
O24 Mo6 2.096(5) 3_566
O24 H24C 0.6214 .
O26 Mo9 2.285(5) 3_676
O32 P8 1.523(6) 3_676
O35 P6 1.525(5) 3_676
O39 P3 1.510(6) 3_566
O43 P2 1.547(6) 3_566
O45 H45 0.8200 .
O50 H50 0.8200 .
O52 H52 0.8200 .
O53 H53 0.8200 .
O54 H54 0.8200 .
O55 H55 0.8200 .
O56 H56 0.8200 .
O57 H57 0.8200 .
O58 H58 0.8593 .
O61 H61 0.8200 .
C1 N1 1.321(15) .
C1 C2 1.374(17) .
C1 H1A 0.9300 .
C2 C3 1.375(15) .
C2 H2 0.9300 .
C3 C4 1.375(14) .
C3 C6 1.501(16) .
C4 C5 1.370(16) .
C4 H4A 0.9300 .
C5 N1 1.339(15) .
C5 H5A 0.9300 .
C6 C7 1.513(17) .
C6 H6A 0.9700 .
C6 H6B 0.9700 .
C7 C8 1.517(17) .
C7 H7A 0.9700 .
C7 H7B 0.9700 .
C8 C11 1.488(16) .
C8 H8A 0.9700 .
C8 H8B 0.9700 .
C9 N2 1.328(18) .
C9 C10 1.38(2) .
C9 H9 0.9300 .
C10 C11 1.355(16) .
C10 H10 0.9300 .
C11 C12 1.375(15) .
C12 C13 1.354(19) .
C12 H12 0.9300 .
C13 N2 1.312(16) .
C13 H13 0.9300 .
C14 N3 1.325(16) .
C14 C15 1.366(19) .
C14 H14 0.9300 .
C15 C18 1.398(16) .
C15 H15 0.9300 .
C16 C17 1.360(16) .
C16 C18 1.387(15) .
C16 H16 0.9300 .
C17 N3 1.353(15) .
C17 H17 0.9300 .
C18 C19 1.491(15) .
C19 C20 1.527(15) .
C19 H19A 0.9700 .
C19 H19B 0.9700 .
C20 C21 1.542(15) .
C20 H20A 0.9700 .
C20 H20B 0.9700 .
C21 C24 1.513(15) .
C21 H21A 0.9700 .
C21 H21B 0.9700 .
C22 N4 1.350(17) .
C22 C23 1.378(18) .
C22 H22 0.9300 .
C23 C24 1.398(15) .
C23 H23 0.9300 .
C24 C25 1.372(15) .
C25 C26 1.393(15) .
C25 H25 0.9300 .
C26 N4 1.333(14) .
C26 H26 0.9300 .
C27 N5 1.319(16) .
C27 C28 1.340(14) .
C27 H27 0.9300 .
C28 C29 1.395(16) .
C28 H28 0.9300 .
C29 C30 1.388(16) .
C29 C32 1.528(15) .
C30 C31 1.371(17) .
C30 H30 0.9300 .
C31 N5 1.340(17) .
C31 H31 0.9300 .
C32 C33 1.44(2) .
C32 H32A 0.9700 .
C32 H32B 0.9700 .
C33 C34 1.53(2) .
C33 H33A 0.9700 .
C33 H33B 0.9700 .
C34 C37 1.498(15) .
C34 H34A 0.9700 .
C34 H34B 0.9700 .
C35 C36 1.337(16) .
C35 N6 1.355(15) .
C35 H35 0.9300 .
C36 C37 1.404(15) .
C36 H36 0.9300 .
C37 C38 1.392(15) .
C38 C39 1.340(16) .
C38 H38 0.9300 .
C39 N6 1.345(15) .
C39 H39 0.9300 .
N1 H1 0.8600 .
N2 H2A 0.8600 .
N3 H3 0.8600 .
N4 H4 0.8600 .
N5 H5 0.8600 .
N6 H6 0.8600 .
